data_4120888
loop_
_publ_author_name
'Yingdong Lv'
'Christos E. Kefalidis'
'Jiliang Zhou'
'Laurent Maron'
'Xuebing Leng'
'Yaofeng Chen'

_publ_section_title
;
 Versatile Reactivity of a Four-Coordinate Scandium Phosphinidene Complex:
 Reduction, Addition, and CO Activation Reactions
;
_journal_name_full 'Journal of the American Chemical Society'
_journal_page_first 14784
_journal_page_last 14796
_journal_paper_doi 10.1021/ja406413d
_journal_volume 135
_journal_year 2013
_chemical_formula_sum 'C66 H102 N6 P2 Sc2 Te'
_chemical_formula_weight 1259.00
_chemical_name_systematic
; 
 ? 
;
_space_group_IT_number 14
_symmetry_cell_setting monoclinic
_symmetry_space_group_name_Hall '-P 2ybc'
_symmetry_space_group_name_H-M 'P 1 21/c 1'
_atom_sites_solution_hydrogens geom
_atom_sites_solution_primary direct
_atom_sites_solution_secondary difmap
_audit_creation_method SHELXL-97
_cell_angle_alpha 90.00
_cell_angle_beta 90.494(2)
_cell_angle_gamma 90.00
_cell_formula_units_Z 4
_cell_length_a 22.915(3)
_cell_length_b 18.525(2)
_cell_length_c 19.320(2)
_cell_measurement_reflns_used 6469
_cell_measurement_temperature 153(2)
_cell_measurement_theta_max 24.84
_cell_measurement_theta_min 2.28
_cell_volume 8201.0(16)
_computing_cell_refinement 'Bruker SAINT'
_computing_data_collection 'Bruker APEX2'
_computing_data_reduction 'Bruker SAINT'
_computing_molecular_graphics 'Bruker SHELXTL'
_computing_publication_material 'Bruker SHELXTL'
_computing_structure_refinement 'SHELXL-97 (Sheldrick, 2008)'
_computing_structure_solution 'SHELXS-97 (Sheldrick, 2008)'
_diffrn_ambient_temperature 153(2)
_diffrn_measured_fraction_theta_full 0.996
_diffrn_measured_fraction_theta_max 0.996
_diffrn_measurement_device_type 'Bruker APEX-II CCD'
_diffrn_measurement_method '\f and \w scans'
_diffrn_radiation_monochromator graphite
_diffrn_radiation_source 'fine-focus sealed tube'
_diffrn_radiation_type MoK\a
_diffrn_radiation_wavelength 0.71073
_diffrn_reflns_av_R_equivalents 0.0966
_diffrn_reflns_av_sigmaI/netI 0.1159
_diffrn_reflns_limit_h_max 29
_diffrn_reflns_limit_h_min -29
_diffrn_reflns_limit_k_max 24
_diffrn_reflns_limit_k_min -20
_diffrn_reflns_limit_l_max 25
_diffrn_reflns_limit_l_min -25
_diffrn_reflns_number 64634
_diffrn_reflns_theta_full 27.62
_diffrn_reflns_theta_max 27.62
_diffrn_reflns_theta_min 1.52
_exptl_absorpt_coefficient_mu 0.587
_exptl_absorpt_correction_T_max 0.9884
_exptl_absorpt_correction_T_min 0.8916
_exptl_absorpt_correction_type multi-scan
_exptl_absorpt_process_details sadabs
_exptl_crystal_colour brown
_exptl_crystal_density_diffrn 1.020
_exptl_crystal_description plate
_exptl_crystal_F_000 2656
_exptl_crystal_size_max 0.20
_exptl_crystal_size_mid 0.12
_exptl_crystal_size_min 0.02
_platon_squeeze_details
;
;
_refine_diff_density_max 0.860
_refine_diff_density_min -0.540
_refine_diff_density_rms 0.081
_refine_ls_extinction_method none
_refine_ls_goodness_of_fit_ref 0.949
_refine_ls_hydrogen_treatment constr
_refine_ls_matrix_type full
_refine_ls_number_parameters 697
_refine_ls_number_reflns 18955
_refine_ls_number_restraints 12
_refine_ls_restrained_S_all 0.953
_refine_ls_R_factor_all 0.1093
_refine_ls_R_factor_gt 0.0490
_refine_ls_shift/su_max 0.002
_refine_ls_shift/su_mean 0.000
_refine_ls_structure_factor_coef Fsqd
_refine_ls_weighting_details 'calc w=1/[\s^2^(Fo^2^)+(0.0332P)^2^+0.0000P] where P=(Fo^2^+2Fc^2^)/3'
_refine_ls_weighting_scheme calc
_refine_ls_wR_factor_gt 0.0916
_refine_ls_wR_factor_ref 0.1024
_reflns_number_gt 10220
_reflns_number_total 18955
_reflns_threshold_expression >2sigma(I)
_cod_data_source_file ja406413d_6.cif
_cod_data_source_block dm12300
_cod_original_cell_volume 8200.9(16)
_cod_database_code 4120888

loop_
_symmetry_equiv_pos_as_xyz
'x, y, z'
'-x, y+1/2, -z+1/2'
'-x, -y, -z'
'x, -y-1/2, z-1/2'

loop_
_atom_site_label
_atom_site_type_symbol
_atom_site_fract_x
_atom_site_fract_y
_atom_site_fract_z
_atom_site_U_iso_or_equiv
_atom_site_adp_type
_atom_site_occupancy
_atom_site_symmetry_multiplicity
_atom_site_calc_flag
_atom_site_refinement_flags
Sc1 Sc 0.72411(2) 1.04254(3) 0.17260(3) 0.02372(15) Uani 1 1 d .
Sc2 Sc 0.85357(3) 0.96257(3) 0.25603(3) 0.02364(15) Uani 1 1 d .
Te1 Te 0.735409(10) 0.945545(13) 0.280986(12) 0.03132(7) Uani 1 1 d .
P1 P 0.82499(4) 0.99671(5) 0.12638(4) 0.0241(2) Uani 1 1 d .
P2 P 0.83130(4) 1.09021(5) 0.20230(4) 0.0252(2) Uani 1 1 d .
N1 N 0.65477(11) 1.02346(15) 0.10047(13) 0.0262(6) Uani 1 1 d .
N2 N 0.67867(11) 1.14079(15) 0.19183(14) 0.0284(7) Uani 1 1 d .
N3 N 0.64574(13) 1.17761(18) 0.37917(16) 0.0441(8) Uani 1 1 d .
N4 N 0.90857(11) 0.97130(14) 0.34586(13) 0.0260(6) Uani 1 1 d .
N5 N 0.90539(12) 0.87076(14) 0.23383(13) 0.0260(6) Uani 1 1 d .
N6 N 0.82356(12) 0.69590(15) 0.21461(14) 0.0314(7) Uani 1 1 d .
C1 C 0.58460(17) 1.0543(2) 0.00690(19) 0.0487(10) Uani 1 1 d .
H1A H 0.5853 1.0019 0.0000 0.073 Uiso 1 1 calc R
H1B H 0.5973 1.0785 -0.0355 0.073 Uiso 1 1 calc R
H1C H 0.5448 1.0696 0.0179 0.073 Uiso 1 1 calc R
C2 C 0.62531(15) 1.0743(2) 0.06609(17) 0.0323(9) Uani 1 1 d .
C3 C 0.62883(15) 1.1474(2) 0.08279(19) 0.0357(9) Uani 1 1 d .
H3A H 0.6162 1.1802 0.0480 0.043 Uiso 1 1 calc R
C4 C 0.64886(15) 1.17826(19) 0.14506(19) 0.0330(9) Uani 1 1 d .
C5 C 0.63309(18) 1.2573(2) 0.1579(2) 0.0520(11) Uani 1 1 d .
H5A H 0.6100 1.2610 0.2002 0.078 Uiso 1 1 calc R
H5B H 0.6103 1.2757 0.1186 0.078 Uiso 1 1 calc R
H5C H 0.6689 1.2858 0.1632 0.078 Uiso 1 1 calc R
C6 C 0.68736(15) 1.1703(2) 0.26233(18) 0.0353(9) Uani 1 1 d .
H6A H 0.6899 1.2236 0.2599 0.042 Uiso 1 1 calc R
H6B H 0.7246 1.1520 0.2818 0.042 Uiso 1 1 calc R
C7 C 0.63736(15) 1.1489(2) 0.30960(19) 0.0411(10) Uani 1 1 d .
H7A H 0.6001 1.1673 0.2901 0.049 Uiso 1 1 calc R
H7B H 0.6348 1.0956 0.3118 0.049 Uiso 1 1 calc R
C8 C 0.5910(2) 1.1959(3) 0.4144(3) 0.0864(14) Uani 1 1 d U
H8A H 0.6009 1.2012 0.4646 0.104 Uiso 1 1 calc R
C9 C 0.5416(2) 1.1378(3) 0.4091(3) 0.0979(16) Uani 1 1 d U
H9A H 0.5564 1.0914 0.4261 0.147 Uiso 1 1 calc R
H9B H 0.5290 1.1328 0.3608 0.147 Uiso 1 1 calc R
H9C H 0.5084 1.1529 0.4373 0.147 Uiso 1 1 calc R
C10 C 0.5700(2) 1.2702(3) 0.3894(3) 0.0942(16) Uani 1 1 d U
H10A H 0.6020 1.3051 0.3935 0.141 Uiso 1 1 calc R
H10B H 0.5372 1.2861 0.4178 0.141 Uiso 1 1 calc R
H10C H 0.5574 1.2669 0.3409 0.141 Uiso 1 1 calc R
C11 C 0.68771(19) 1.1372(2) 0.4224(2) 0.0529(11) Uani 1 1 d .
H11A H 0.7208 1.1251 0.3911 0.063 Uiso 1 1 calc R
C12 C 0.6696(3) 1.0671(3) 0.4536(3) 0.0907(18) Uani 1 1 d .
H12A H 0.6537 1.0355 0.4174 0.136 Uiso 1 1 calc R
H12B H 0.6397 1.0758 0.4886 0.136 Uiso 1 1 calc R
H12C H 0.7035 1.0438 0.4754 0.136 Uiso 1 1 calc R
C13 C 0.7136(2) 1.1875(3) 0.4773(2) 0.0771(16) Uani 1 1 d .
H13A H 0.7256 1.2328 0.4555 0.116 Uiso 1 1 calc R
H13B H 0.7475 1.1643 0.4991 0.116 Uiso 1 1 calc R
H13C H 0.6841 1.1976 0.5125 0.116 Uiso 1 1 calc R
C14 C 0.63498(14) 0.94962(19) 0.09692(16) 0.0285(8) Uani 1 1 d .
C15 C 0.58922(15) 0.9283(2) 0.14091(18) 0.0357(9) Uani 1 1 d .
C16 C 0.57380(18) 0.8563(2) 0.1418(2) 0.0527(12) Uani 1 1 d .
H16A H 0.5435 0.8412 0.1718 0.063 Uiso 1 1 calc R
C17 C 0.60055(19) 0.8058(2) 0.1013(2) 0.0553(12) Uani 1 1 d .
H17A H 0.5891 0.7566 0.1032 0.066 Uiso 1 1 calc R
C18 C 0.64437(18) 0.8277(2) 0.0576(2) 0.0525(11) Uani 1 1 d .
H18A H 0.6623 0.7929 0.0286 0.063 Uiso 1 1 calc R
C19 C 0.66324(16) 0.89905(19) 0.05455(19) 0.0351(9) Uani 1 1 d .
C20 C 0.71074(16) 0.9191(2) 0.00473(19) 0.0419(10) Uani 1 1 d .
H20A H 0.7239 0.9691 0.0163 0.050 Uiso 1 1 calc R
C21 C 0.6878(2) 0.9198(3) -0.0697(2) 0.0709(15) Uani 1 1 d .
H21A H 0.6539 0.9520 -0.0730 0.106 Uiso 1 1 calc R
H21B H 0.6763 0.8709 -0.0833 0.106 Uiso 1 1 calc R
H21C H 0.7184 0.9372 -0.1006 0.106 Uiso 1 1 calc R
C22 C 0.76350(17) 0.8698(2) 0.0101(2) 0.0538(12) Uani 1 1 d .
H22A H 0.7788 0.8707 0.0577 0.081 Uiso 1 1 calc R
H22B H 0.7937 0.8865 -0.0217 0.081 Uiso 1 1 calc R
H22C H 0.7520 0.8204 -0.0020 0.081 Uiso 1 1 calc R
C23 C 0.55622(16) 0.9813(2) 0.18578(19) 0.0414(10) Uani 1 1 d .
H23A H 0.5762 1.0291 0.1827 0.050 Uiso 1 1 calc R
C24 C 0.49337(19) 0.9909(3) 0.1601(2) 0.0670(14) Uani 1 1 d .
H24A H 0.4935 1.0057 0.1114 0.101 Uiso 1 1 calc R
H24B H 0.4741 1.0281 0.1878 0.101 Uiso 1 1 calc R
H24C H 0.4723 0.9451 0.1647 0.101 Uiso 1 1 calc R
C25 C 0.55622(17) 0.9582(2) 0.2621(2) 0.0545(12) Uani 1 1 d .
H25A H 0.5346 0.9937 0.2894 0.082 Uiso 1 1 calc R
H25B H 0.5965 0.9553 0.2793 0.082 Uiso 1 1 calc R
H25C H 0.5376 0.9108 0.2663 0.082 Uiso 1 1 calc R
C26 C 1.00326(15) 0.9713(2) 0.40824(18) 0.0423(10) Uani 1 1 d .
H26A H 0.9806 0.9993 0.4417 0.063 Uiso 1 1 calc R
H26B H 1.0364 1.0002 0.3924 0.063 Uiso 1 1 calc R
H26C H 1.0177 0.9271 0.4303 0.063 Uiso 1 1 calc R
C27 C 0.96481(13) 0.95193(19) 0.34710(16) 0.0278(8) Uani 1 1 d .
C28 C 0.99058(15) 0.91086(19) 0.29464(18) 0.0322(8) Uani 1 1 d .
H28A H 1.0319 0.9134 0.2916 0.039 Uiso 1 1 calc R
C29 C 0.96234(15) 0.86665(19) 0.24637(17) 0.0288(8) Uani 1 1 d .
C30 C 0.99987(16) 0.8111(2) 0.21090(19) 0.0386(9) Uani 1 1 d .
H30A H 0.9927 0.8129 0.1608 0.058 Uiso 1 1 calc R
H30B H 0.9902 0.7629 0.2283 0.058 Uiso 1 1 calc R
H30C H 1.0411 0.8215 0.2205 0.058 Uiso 1 1 calc R
C31 C 0.87547(15) 0.81117(18) 0.19804(17) 0.0320(8) Uani 1 1 d .
H31A H 0.9020 0.7899 0.1634 0.038 Uiso 1 1 calc R
H31B H 0.8407 0.8301 0.1732 0.038 Uiso 1 1 calc R
C32 C 0.85659(15) 0.75265(18) 0.24904(17) 0.0322(8) Uani 1 1 d .
H32A H 0.8916 0.7315 0.2715 0.039 Uiso 1 1 calc R
H32B H 0.8323 0.7747 0.2856 0.039 Uiso 1 1 calc R
C33 C 0.76167(16) 0.7147(2) 0.20444(18) 0.0388(9) Uani 1 1 d .
H33A H 0.7609 0.7676 0.1938 0.047 Uiso 1 1 calc R
C34 C 0.72176(18) 0.7042(3) 0.2663(2) 0.0582(12) Uani 1 1 d .
H34A H 0.7380 0.7298 0.3065 0.087 Uiso 1 1 calc R
H34B H 0.7186 0.6527 0.2768 0.087 Uiso 1 1 calc R
H34C H 0.6830 0.7236 0.2553 0.087 Uiso 1 1 calc R
C35 C 0.73800(18) 0.6774(2) 0.1407(2) 0.0514(11) Uani 1 1 d .
H35A H 0.7644 0.6857 0.1018 0.077 Uiso 1 1 calc R
H35B H 0.6993 0.6969 0.1293 0.077 Uiso 1 1 calc R
H35C H 0.7349 0.6255 0.1495 0.077 Uiso 1 1 calc R
C36 C 0.83667(18) 0.6229(2) 0.2390(2) 0.0473(11) Uani 1 1 d .
H36A H 0.8046 0.5910 0.2214 0.057 Uiso 1 1 calc R
C37 C 0.89236(19) 0.5959(2) 0.2073(2) 0.0623(13) Uani 1 1 d .
H37A H 0.8903 0.6018 0.1569 0.093 Uiso 1 1 calc R
H37B H 0.8976 0.5447 0.2185 0.093 Uiso 1 1 calc R
H37C H 0.9255 0.6235 0.2258 0.093 Uiso 1 1 calc R
C38 C 0.83912(19) 0.6129(2) 0.3184(2) 0.0619(13) Uani 1 1 d .
H38A H 0.8025 0.6298 0.3386 0.093 Uiso 1 1 calc R
H38B H 0.8717 0.6410 0.3376 0.093 Uiso 1 1 calc R
H38C H 0.8447 0.5617 0.3294 0.093 Uiso 1 1 calc R
C39 C 0.88214(14) 0.99407(19) 0.41074(16) 0.0268(8) Uani 1 1 d .
C40 C 0.85964(14) 0.9403(2) 0.45491(17) 0.0318(8) Uani 1 1 d .
C41 C 0.83382(16) 0.9625(2) 0.51613(18) 0.0389(9) Uani 1 1 d .
H41A H 0.8180 0.9274 0.5464 0.047 Uiso 1 1 calc R
C42 C 0.83061(16) 1.0339(2) 0.53379(18) 0.0420(10) Uani 1 1 d .
H42A H 0.8134 1.0476 0.5763 0.050 Uiso 1 1 calc R
C43 C 0.85235(16) 1.0860(2) 0.49001(18) 0.0379(9) Uani 1 1 d .
H43A H 0.8496 1.1354 0.5029 0.045 Uiso 1 1 calc R
C44 C 0.87816(14) 1.06802(19) 0.42749(17) 0.0312(8) Uani 1 1 d .
C45 C 0.90178(16) 1.12726(19) 0.38196(18) 0.0358(9) Uani 1 1 d .
H45A H 0.9160 1.1047 0.3382 0.043 Uiso 1 1 calc R
C46 C 0.9536(2) 1.1659(2) 0.4167(2) 0.0652(14) Uani 1 1 d .
H46A H 0.9838 1.1305 0.4287 0.098 Uiso 1 1 calc R
H46B H 0.9404 1.1902 0.4588 0.098 Uiso 1 1 calc R
H46C H 0.9697 1.2017 0.3847 0.098 Uiso 1 1 calc R
C47 C 0.85520(19) 1.1828(2) 0.3628(2) 0.0503(11) Uani 1 1 d .
H47A H 0.8222 1.1584 0.3403 0.075 Uiso 1 1 calc R
H47B H 0.8717 1.2184 0.3311 0.075 Uiso 1 1 calc R
H47C H 0.8418 1.2071 0.4048 0.075 Uiso 1 1 calc R
C48 C 0.86313(17) 0.86018(19) 0.43860(18) 0.0395(10) Uani 1 1 d .
H48A H 0.8819 0.8547 0.3924 0.047 Uiso 1 1 calc R
C49 C 0.80263(18) 0.8260(2) 0.4345(2) 0.0521(11) Uani 1 1 d .
H49A H 0.8064 0.7745 0.4237 0.078 Uiso 1 1 calc R
H49B H 0.7796 0.8499 0.3982 0.078 Uiso 1 1 calc R
H49C H 0.7830 0.8317 0.4791 0.078 Uiso 1 1 calc R
C50 C 0.90034(19) 0.8202(2) 0.4916(2) 0.0641(13) Uani 1 1 d .
H50A H 0.9393 0.8420 0.4938 0.096 Uiso 1 1 calc R
H50B H 0.9038 0.7694 0.4779 0.096 Uiso 1 1 calc R
H50C H 0.8820 0.8233 0.5371 0.096 Uiso 1 1 calc R
C51 C 0.85980(14) 1.02286(18) 0.04461(16) 0.0270(8) Uani 1 1 d .
C52 C 0.90503(14) 0.97928(19) 0.01850(17) 0.0297(8) Uani 1 1 d .
C53 C 0.93181(16) 0.9989(2) -0.04350(18) 0.0420(10) Uani 1 1 d .
H53A H 0.9626 0.9702 -0.0613 0.050 Uiso 1 1 calc R
C54 C 0.91353(17) 1.0599(2) -0.07897(19) 0.0505(11) Uani 1 1 d .
H54A H 0.9329 1.0738 -0.1202 0.061 Uiso 1 1 calc R
C55 C 0.86801(18) 1.1005(2) -0.0553(2) 0.0470(11) Uani 1 1 d .
H55A H 0.8553 1.1413 -0.0811 0.056 Uiso 1 1 calc R
C56 C 0.83954(15) 1.0824(2) 0.00695(17) 0.0333(9) Uani 1 1 d .
C57 C 0.78742(16) 1.1253(2) 0.02724(19) 0.0417(10) Uani 1 1 d .
H57A H 0.7811 1.1642 -0.0063 0.063 Uiso 1 1 calc R
H57B H 0.7938 1.1459 0.0734 0.063 Uiso 1 1 calc R
H57C H 0.7531 1.0938 0.0280 0.063 Uiso 1 1 calc R
C58 C 0.92518(15) 0.91034(19) 0.05290(17) 0.0357(9) Uani 1 1 d .
H58A H 0.9033 0.9029 0.0957 0.054 Uiso 1 1 calc R
H58B H 0.9669 0.9138 0.0638 0.054 Uiso 1 1 calc R
H58C H 0.9183 0.8696 0.0215 0.054 Uiso 1 1 calc R
C59 C 0.88553(14) 1.15446(19) 0.16962(16) 0.0276(8) Uani 1 1 d .
C60 C 0.94357(14) 1.13192(18) 0.16085(16) 0.0273(8) Uani 1 1 d .
C61 C 0.98358(16) 1.1808(2) 0.13199(18) 0.0385(9) Uani 1 1 d .
H61A H 1.0227 1.1658 0.1248 0.046 Uiso 1 1 calc R
C62 C 0.96736(18) 1.2495(2) 0.1140(2) 0.0470(11) Uani 1 1 d .
H62A H 0.9947 1.2813 0.0936 0.056 Uiso 1 1 calc R
C63 C 0.91095(18) 1.2720(2) 0.12595(19) 0.0443(10) Uani 1 1 d .
H63A H 0.9001 1.3200 0.1144 0.053 Uiso 1 1 calc R
C64 C 0.86935(16) 1.2258(2) 0.15453(18) 0.0335(9) Uani 1 1 d .
C65 C 0.80931(17) 1.2552(2) 0.1689(2) 0.0465(10) Uani 1 1 d .
H65A H 0.7851 1.2171 0.1890 0.070 Uiso 1 1 calc R
H65B H 0.7914 1.2721 0.1256 0.070 Uiso 1 1 calc R
H65C H 0.8124 1.2956 0.2015 0.070 Uiso 1 1 calc R
C66 C 0.96507(14) 1.05898(19) 0.18365(17) 0.0313(8) Uani 1 1 d .
H66A H 0.9557 1.0516 0.2325 0.047 Uiso 1 1 calc R
H66B H 1.0074 1.0563 0.1776 0.047 Uiso 1 1 calc R
H66C H 0.9461 1.0215 0.1557 0.047 Uiso 1 1 calc R

loop_
_atom_site_aniso_label
_atom_site_aniso_U_11
_atom_site_aniso_U_22
_atom_site_aniso_U_33
_atom_site_aniso_U_23
_atom_site_aniso_U_13
_atom_site_aniso_U_12
Sc1 0.0213(3) 0.0268(4) 0.0230(3) -0.0004(3) -0.0005(2) 0.0004(3)
Sc2 0.0230(3) 0.0285(4) 0.0194(3) 0.0005(3) 0.0003(2) 0.0007(3)
Te1 0.02599(12) 0.03874(15) 0.02930(12) 0.00770(12) 0.00424(9) 0.00007(12)
P1 0.0249(5) 0.0268(5) 0.0205(4) 0.0005(4) 0.0016(3) -0.0007(4)
P2 0.0244(5) 0.0264(5) 0.0248(4) -0.0013(4) 0.0016(4) -0.0024(4)
N1 0.0247(15) 0.0277(17) 0.0263(15) -0.0032(13) -0.0026(12) -0.0041(12)
N2 0.0215(15) 0.0296(18) 0.0342(16) -0.0042(14) 0.0007(12) 0.0014(13)
N3 0.0323(18) 0.060(2) 0.0397(18) -0.0239(17) 0.0014(15) 0.0118(16)
N4 0.0252(15) 0.0300(17) 0.0228(14) 0.0004(13) 0.0012(12) -0.0006(12)
N5 0.0319(16) 0.0253(17) 0.0209(14) 0.0000(13) 0.0005(12) -0.0015(13)
N6 0.0325(17) 0.0281(18) 0.0336(16) 0.0011(14) -0.0022(13) 0.0006(13)
C1 0.053(2) 0.051(3) 0.041(2) 0.001(2) -0.0202(19) 0.000(2)
C2 0.0286(19) 0.041(2) 0.0278(18) 0.0011(17) -0.0019(15) 0.0005(17)
C3 0.035(2) 0.035(2) 0.036(2) 0.0101(19) -0.0028(17) 0.0018(17)
C4 0.032(2) 0.027(2) 0.041(2) 0.0014(18) 0.0030(17) 0.0039(16)
C5 0.053(3) 0.033(3) 0.069(3) 0.003(2) -0.010(2) 0.007(2)
C6 0.030(2) 0.034(2) 0.042(2) -0.0083(18) -0.0019(17) 0.0001(16)
C7 0.032(2) 0.049(3) 0.042(2) -0.015(2) 0.0058(18) 0.0033(18)
C8 0.058(3) 0.128(4) 0.073(3) -0.046(3) 0.005(2) 0.016(2)
C9 0.062(3) 0.150(4) 0.082(3) -0.042(3) 0.020(3) -0.009(3)
C10 0.065(3) 0.128(4) 0.089(3) -0.049(3) -0.005(3) 0.042(3)
C11 0.064(3) 0.050(3) 0.045(2) -0.009(2) 0.001(2) 0.010(2)
C12 0.118(5) 0.087(4) 0.067(3) 0.016(3) 0.012(3) 0.000(4)
C13 0.080(4) 0.093(4) 0.058(3) -0.030(3) -0.016(3) 0.016(3)
C14 0.0276(18) 0.030(2) 0.0274(17) -0.0061(17) -0.0056(14) -0.0051(17)
C15 0.033(2) 0.038(2) 0.037(2) -0.0029(18) -0.0003(16) -0.0092(17)
C16 0.052(3) 0.048(3) 0.059(3) -0.003(2) 0.015(2) -0.022(2)
C17 0.062(3) 0.027(2) 0.077(3) -0.010(2) 0.013(3) -0.016(2)
C18 0.054(3) 0.041(3) 0.063(3) -0.015(2) 0.009(2) -0.003(2)
C19 0.038(2) 0.029(2) 0.038(2) -0.0078(18) 0.0004(17) -0.0073(17)
C20 0.043(2) 0.041(2) 0.042(2) -0.0129(19) 0.0070(19) -0.0036(19)
C21 0.063(3) 0.101(4) 0.049(3) 0.001(3) 0.011(2) 0.004(3)
C22 0.040(2) 0.058(3) 0.064(3) -0.027(2) 0.006(2) -0.001(2)
C23 0.041(2) 0.040(2) 0.043(2) -0.010(2) 0.0110(19) -0.0103(19)
C24 0.057(3) 0.078(4) 0.066(3) -0.017(3) -0.006(2) 0.018(3)
C25 0.045(2) 0.074(3) 0.045(2) -0.009(2) 0.0068(19) -0.014(2)
C26 0.032(2) 0.058(3) 0.037(2) -0.0002(19) -0.0069(17) -0.0032(18)
C27 0.0256(17) 0.034(2) 0.0234(16) 0.0069(17) -0.0003(13) -0.0021(16)
C28 0.0219(18) 0.037(2) 0.038(2) 0.0041(18) 0.0041(15) 0.0006(16)
C29 0.032(2) 0.031(2) 0.0234(17) 0.0042(16) 0.0055(15) 0.0049(16)
C30 0.039(2) 0.040(2) 0.037(2) 0.0002(18) 0.0071(17) 0.0111(18)
C31 0.037(2) 0.033(2) 0.0260(18) -0.0019(17) 0.0007(16) 0.0022(17)
C32 0.038(2) 0.028(2) 0.0303(19) 0.0020(17) 0.0018(16) -0.0027(17)
C33 0.035(2) 0.041(2) 0.039(2) -0.0042(19) 0.0012(18) 0.0006(18)
C34 0.049(3) 0.079(3) 0.047(3) -0.003(2) 0.009(2) 0.000(2)
C35 0.048(3) 0.058(3) 0.048(2) -0.006(2) -0.009(2) 0.002(2)
C36 0.050(3) 0.034(2) 0.057(3) 0.006(2) -0.012(2) -0.006(2)
C37 0.066(3) 0.053(3) 0.067(3) -0.010(3) -0.007(2) 0.022(2)
C38 0.066(3) 0.055(3) 0.065(3) 0.030(3) -0.008(2) -0.012(2)
C39 0.0248(18) 0.034(2) 0.0220(17) -0.0041(16) -0.0024(14) -0.0006(15)
C40 0.0335(19) 0.037(2) 0.0251(17) 0.0011(18) 0.0002(15) -0.0061(18)
C41 0.045(2) 0.043(3) 0.0286(19) 0.0012(19) 0.0062(17) -0.0040(19)
C42 0.047(2) 0.052(3) 0.0270(19) -0.0044(19) 0.0085(17) 0.006(2)
C43 0.041(2) 0.039(2) 0.034(2) -0.0090(19) 0.0012(17) 0.0087(18)
C44 0.0305(19) 0.037(2) 0.0255(17) -0.0057(17) -0.0024(14) 0.0012(16)
C45 0.047(2) 0.031(2) 0.0295(19) 0.0010(17) 0.0013(17) -0.0040(18)
C46 0.073(3) 0.051(3) 0.071(3) 0.018(3) -0.015(3) -0.025(2)
C47 0.076(3) 0.033(2) 0.042(2) -0.003(2) -0.003(2) 0.006(2)
C48 0.060(3) 0.033(2) 0.0258(19) 0.0012(18) 0.0081(18) -0.010(2)
C49 0.073(3) 0.043(3) 0.040(2) 0.012(2) -0.009(2) -0.019(2)
C50 0.060(3) 0.056(3) 0.075(3) -0.006(3) -0.003(3) 0.012(2)
C51 0.0294(19) 0.033(2) 0.0186(16) -0.0006(15) 0.0029(14) -0.0103(16)
C52 0.0278(19) 0.036(2) 0.0247(17) -0.0019(16) 0.0013(15) -0.0089(16)
C53 0.034(2) 0.061(3) 0.031(2) -0.002(2) 0.0104(16) -0.007(2)
C54 0.049(3) 0.071(3) 0.032(2) 0.013(2) 0.0095(18) -0.010(2)
C55 0.052(3) 0.049(3) 0.040(2) 0.019(2) -0.003(2) -0.011(2)
C56 0.039(2) 0.033(2) 0.0279(19) 0.0067(17) -0.0076(16) -0.0069(17)
C57 0.053(3) 0.037(2) 0.035(2) 0.0108(19) -0.0099(19) -0.0028(19)
C58 0.040(2) 0.040(2) 0.0272(19) -0.0046(18) 0.0101(16) 0.0026(18)
C59 0.0303(19) 0.032(2) 0.0200(16) -0.0015(16) -0.0029(14) -0.0086(16)
C60 0.0308(19) 0.031(2) 0.0202(16) 0.0002(16) -0.0013(14) -0.0095(16)
C61 0.033(2) 0.046(3) 0.037(2) 0.0006(19) -0.0011(17) -0.0094(18)
C62 0.051(3) 0.046(3) 0.044(2) 0.010(2) 0.003(2) -0.024(2)
C63 0.058(3) 0.032(2) 0.043(2) 0.0072(19) -0.011(2) -0.015(2)
C64 0.037(2) 0.032(2) 0.032(2) 0.0016(17) -0.0085(16) -0.0055(17)
C65 0.052(3) 0.032(2) 0.055(3) 0.003(2) -0.004(2) 0.0021(19)
C66 0.0261(18) 0.037(2) 0.0313(18) -0.0017(18) 0.0039(14) -0.0024(17)

loop_
_atom_type_symbol
_atom_type_description
_atom_type_scat_dispersion_real
_atom_type_scat_dispersion_imag
_atom_type_scat_source
C C 0.0033 0.0016 'International Tables Vol C Tables 4.2.6.8 and 6.1.1.4'
H H 0.0000 0.0000 'International Tables Vol C Tables 4.2.6.8 and 6.1.1.4'
N N 0.0061 0.0033 'International Tables Vol C Tables 4.2.6.8 and 6.1.1.4'
P P 0.1023 0.0942 'International Tables Vol C Tables 4.2.6.8 and 6.1.1.4'
Sc Sc 0.2519 0.3716 'International Tables Vol C Tables 4.2.6.8 and 6.1.1.4'
Te Te -0.5308 1.6751 'International Tables Vol C Tables 4.2.6.8 and 6.1.1.4'

loop_
_geom_angle_atom_site_label_1
_geom_angle_atom_site_label_2
_geom_angle_atom_site_label_3
_geom_angle
N2 Sc1 N1 83.87(10)
N2 Sc1 P1 140.19(8)
N1 Sc1 P1 112.15(8)
N2 Sc1 P2 97.48(8)
N1 Sc1 P2 150.96(8)
P1 Sc1 P2 50.85(3)
N2 Sc1 Te1 117.70(8)
N1 Sc1 Te1 116.78(8)
P1 Sc1 Te1 88.31(3)
P2 Sc1 Te1 88.41(3)
N2 Sc1 Sc2 131.41(8)
N1 Sc1 Sc2 144.41(8)
P1 Sc1 Sc2 46.32(2)
P2 Sc1 Sc2 45.66(2)
Te1 Sc1 Sc2 48.482(14)
N5 Sc2 N4 84.13(10)
N5 Sc2 P2 138.44(8)
N4 Sc2 P2 111.27(8)
N5 Sc2 P1 97.70(7)
N4 Sc2 P1 152.05(8)
P2 Sc2 P1 50.90(3)
N5 Sc2 Te1 119.57(8)
N4 Sc2 Te1 115.87(7)
P2 Sc2 Te1 89.11(3)
P1 Sc2 Te1 87.59(3)
N5 Sc2 Sc1 133.30(7)
N4 Sc2 Sc1 142.36(8)
P2 Sc2 Sc1 46.49(2)
P1 Sc2 Sc1 45.57(2)
Te1 Sc2 Sc1 48.423(15)
Sc1 Te1 Sc2 83.095(18)
C51 P1 P2 109.12(11)
C51 P1 Sc1 126.57(12)
P2 P1 Sc1 65.52(3)
C51 P1 Sc2 139.98(11)
P2 P1 Sc2 63.89(3)
Sc1 P1 Sc2 88.11(3)
C59 P2 P1 108.15(11)
C59 P2 Sc2 126.06(12)
P1 P2 Sc2 65.22(3)
C59 P2 Sc1 139.90(11)
P1 P2 Sc1 63.63(3)
Sc2 P2 Sc1 87.85(3)
C2 N1 C14 119.3(3)
C2 N1 Sc1 125.4(2)
C14 N1 Sc1 114.8(2)
C4 N2 C6 119.9(3)
C4 N2 Sc1 125.3(2)
C6 N2 Sc1 114.5(2)
C7 N3 C8 113.9(3)
C7 N3 C11 114.7(3)
C8 N3 C11 114.2(4)
C27 N4 C39 118.0(3)
C27 N4 Sc2 123.7(2)
C39 N4 Sc2 118.17(19)
C29 N5 C31 119.8(3)
C29 N5 Sc2 124.1(2)
C31 N5 Sc2 116.0(2)
C32 N6 C36 114.6(3)
C32 N6 C33 112.8(3)
C36 N6 C33 117.2(3)
C2 C1 H1A 109.5
C2 C1 H1B 109.5
H1A C1 H1B 109.5
C2 C1 H1C 109.5
H1A C1 H1C 109.5
H1B C1 H1C 109.5
N1 C2 C3 122.9(3)
N1 C2 C1 120.6(3)
C3 C2 C1 116.5(3)
C2 C3 C4 127.7(3)
C2 C3 H3A 116.2
C4 C3 H3A 116.2
N2 C4 C3 122.2(3)
N2 C4 C5 120.8(3)
C3 C4 C5 116.9(3)
C4 C5 H5A 109.5
C4 C5 H5B 109.5
H5A C5 H5B 109.5
C4 C5 H5C 109.5
H5A C5 H5C 109.5
H5B C5 H5C 109.5
N2 C6 C7 111.1(3)
N2 C6 H6A 109.4
C7 C6 H6A 109.4
N2 C6 H6B 109.4
C7 C6 H6B 109.4
H6A C6 H6B 108.0
N3 C7 C6 111.3(3)
N3 C7 H7A 109.4
C6 C7 H7A 109.4
N3 C7 H7B 109.4
C6 C7 H7B 109.4
H7A C7 H7B 108.0
N3 C8 C10 109.2(5)
N3 C8 C9 115.5(4)
C10 C8 C9 111.8(5)
N3 C8 H8A 106.6
C10 C8 H8A 106.6
C9 C8 H8A 106.6
C8 C9 H9A 109.5
C8 C9 H9B 109.5
H9A C9 H9B 109.5
C8 C9 H9C 109.5
H9A C9 H9C 109.5
H9B C9 H9C 109.5
C8 C10 H10A 109.5
C8 C10 H10B 109.5
H10A C10 H10B 109.5
C8 C10 H10C 109.5
H10A C10 H10C 109.5
H10B C10 H10C 109.5
N3 C11 C12 119.2(4)
N3 C11 C13 109.4(3)
C12 C11 C13 111.0(4)
N3 C11 H11A 105.4
C12 C11 H11A 105.4
C13 C11 H11A 105.4
C11 C12 H12A 109.5
C11 C12 H12B 109.5
H12A C12 H12B 109.5
C11 C12 H12C 109.5
H12A C12 H12C 109.5
H12B C12 H12C 109.5
C11 C13 H13A 109.5
C11 C13 H13B 109.5
H13A C13 H13B 109.5
C11 C13 H13C 109.5
H13A C13 H13C 109.5
H13B C13 H13C 109.5
C19 C14 C15 120.9(3)
C19 C14 N1 120.9(3)
C15 C14 N1 118.1(3)
C16 C15 C14 118.0(4)
C16 C15 C23 119.3(3)
C14 C15 C23 122.7(3)
C17 C16 C15 122.5(4)
C17 C16 H16A 118.8
C15 C16 H16A 118.8
C16 C17 C18 118.8(4)
C16 C17 H17A 120.6
C18 C17 H17A 120.6
C17 C18 C19 122.2(4)
C17 C18 H18A 118.9
C19 C18 H18A 118.9
C18 C19 C14 117.6(3)
C18 C19 C20 119.2(3)
C14 C19 C20 123.2(3)
C19 C20 C22 112.8(3)
C19 C20 C21 111.0(3)
C22 C20 C21 109.8(3)
C19 C20 H20A 107.7
C22 C20 H20A 107.7
C21 C20 H20A 107.7
C20 C21 H21A 109.5
C20 C21 H21B 109.5
H21A C21 H21B 109.5
C20 C21 H21C 109.5
H21A C21 H21C 109.5
H21B C21 H21C 109.5
C20 C22 H22A 109.5
C20 C22 H22B 109.5
H22A C22 H22B 109.5
C20 C22 H22C 109.5
H22A C22 H22C 109.5
H22B C22 H22C 109.5
C15 C23 C24 111.3(3)
C15 C23 C25 111.9(3)
C24 C23 C25 109.6(3)
C15 C23 H23A 108.0
C24 C23 H23A 108.0
C25 C23 H23A 108.0
C23 C24 H24A 109.5
C23 C24 H24B 109.5
H24A C24 H24B 109.5
C23 C24 H24C 109.5
H24A C24 H24C 109.5
H24B C24 H24C 109.5
C23 C25 H25A 109.5
C23 C25 H25B 109.5
H25A C25 H25B 109.5
C23 C25 H25C 109.5
H25A C25 H25C 109.5
H25B C25 H25C 109.5
C27 C26 H26A 109.5
C27 C26 H26B 109.5
H26A C26 H26B 109.5
C27 C26 H26C 109.5
H26A C26 H26C 109.5
H26B C26 H26C 109.5
N4 C27 C28 123.0(3)
N4 C27 C26 120.4(3)
C28 C27 C26 116.6(3)
C29 C28 C27 127.3(3)
C29 C28 H28A 116.4
C27 C28 H28A 116.4
N5 C29 C28 122.5(3)
N5 C29 C30 121.3(3)
C28 C29 C30 116.1(3)
C29 C30 H30A 109.5
C29 C30 H30B 109.5
H30A C30 H30B 109.5
C29 C30 H30C 109.5
H30A C30 H30C 109.5
H30B C30 H30C 109.5
N5 C31 C32 111.3(3)
N5 C31 H31A 109.4
C32 C31 H31A 109.4
N5 C31 H31B 109.4
C32 C31 H31B 109.4
H31A C31 H31B 108.0
N6 C32 C31 111.5(3)
N6 C32 H32A 109.3
C31 C32 H32A 109.3
N6 C32 H32B 109.3
C31 C32 H32B 109.3
H32A C32 H32B 108.0
N6 C33 C35 109.9(3)
N6 C33 C34 116.7(3)
C35 C33 C34 111.6(3)
N6 C33 H33A 106.0
C35 C33 H33A 106.0
C34 C33 H33A 106.0
C33 C34 H34A 109.5
C33 C34 H34B 109.5
H34A C34 H34B 109.5
C33 C34 H34C 109.5
H34A C34 H34C 109.5
H34B C34 H34C 109.5
C33 C35 H35A 109.5
C33 C35 H35B 109.5
H35A C35 H35B 109.5
C33 C35 H35C 109.5
H35A C35 H35C 109.5
H35B C35 H35C 109.5
N6 C36 C37 110.4(3)
N6 C36 C38 115.8(3)
C37 C36 C38 109.9(4)
N6 C36 H36A 106.7
C37 C36 H36A 106.7
C38 C36 H36A 106.7
C36 C37 H37A 109.5
C36 C37 H37B 109.5
H37A C37 H37B 109.5
C36 C37 H37C 109.5
H37A C37 H37C 109.5
H37B C37 H37C 109.5
C36 C38 H38A 109.5
C36 C38 H38B 109.5
H38A C38 H38B 109.5
C36 C38 H38C 109.5
H38A C38 H38C 109.5
H38B C38 H38C 109.5
C44 C39 C40 121.5(3)
C44 C39 N4 120.4(3)
C40 C39 N4 118.1(3)
C41 C40 C39 117.7(3)
C41 C40 C48 119.3(3)
C39 C40 C48 122.9(3)
C42 C41 C40 121.6(4)
C42 C41 H41A 119.2
C40 C41 H41A 119.2
C41 C42 C43 120.2(3)
C41 C42 H42A 119.9
C43 C42 H42A 119.9
C42 C43 C44 121.6(4)
C42 C43 H43A 119.2
C44 C43 H43A 119.2
C43 C44 C39 117.4(3)
C43 C44 C45 119.3(3)
C39 C44 C45 123.2(3)
C44 C45 C47 112.2(3)
C44 C45 C46 111.3(3)
C47 C45 C46 109.2(3)
C44 C45 H45A 108.0
C47 C45 H45A 108.0
C46 C45 H45A 108.0
C45 C46 H46A 109.5
C45 C46 H46B 109.5
H46A C46 H46B 109.5
C45 C46 H46C 109.5
H46A C46 H46C 109.5
H46B C46 H46C 109.5
C45 C47 H47A 109.5
C45 C47 H47B 109.5
H47A C47 H47B 109.5
C45 C47 H47C 109.5
H47A C47 H47C 109.5
H47B C47 H47C 109.5
C50 C48 C40 111.5(3)
C50 C48 C49 109.7(3)
C40 C48 C49 111.5(3)
C50 C48 H48A 108.0
C40 C48 H48A 108.0
C49 C48 H48A 108.0
C48 C49 H49A 109.5
C48 C49 H49B 109.5
H49A C49 H49B 109.5
C48 C49 H49C 109.5
H49A C49 H49C 109.5
H49B C49 H49C 109.5
C48 C50 H50A 109.5
C48 C50 H50B 109.5
H50A C50 H50B 109.5
C48 C50 H50C 109.5
H50A C50 H50C 109.5
H50B C50 H50C 109.5
C56 C51 C52 120.5(3)
C56 C51 P1 120.6(3)
C52 C51 P1 118.8(3)
C53 C52 C51 119.1(3)
C53 C52 C58 117.5(3)
C51 C52 C58 123.3(3)
C54 C53 C52 120.2(4)
C54 C53 H53A 119.9
C52 C53 H53A 119.9
C55 C54 C53 120.8(3)
C55 C54 H54A 119.6
C53 C54 H54A 119.6
C54 C55 C56 120.9(4)
C54 C55 H55A 119.6
C56 C55 H55A 119.6
C51 C56 C55 118.4(3)
C51 C56 C57 123.1(3)
C55 C56 C57 118.4(3)
C56 C57 H57A 109.5
C56 C57 H57B 109.5
H57A C57 H57B 109.5
C56 C57 H57C 109.5
H57A C57 H57C 109.5
H57B C57 H57C 109.5
C52 C58 H58A 109.5
C52 C58 H58B 109.5
H58A C58 H58B 109.5
C52 C58 H58C 109.5
H58A C58 H58C 109.5
H58B C58 H58C 109.5
C64 C59 C60 120.2(3)
C64 C59 P2 120.3(3)
C60 C59 P2 119.5(3)
C59 C60 C61 118.5(3)
C59 C60 C66 122.7(3)
C61 C60 C66 118.8(3)
C62 C61 C60 121.5(4)
C62 C61 H61A 119.3
C60 C61 H61A 119.3
C61 C62 C63 119.4(4)
C61 C62 H62A 120.3
C63 C62 H62A 120.3
C62 C63 C64 121.6(4)
C62 C63 H63A 119.2
C64 C63 H63A 119.2
C63 C64 C59 118.6(3)
C63 C64 C65 118.6(3)
C59 C64 C65 122.8(3)
C64 C65 H65A 109.5
C64 C65 H65B 109.5
H65A C65 H65B 109.5
C64 C65 H65C 109.5
H65A C65 H65C 109.5
H65B C65 H65C 109.5
C60 C66 H66A 109.5
C60 C66 H66B 109.5
H66A C66 H66B 109.5
C60 C66 H66C 109.5
H66A C66 H66C 109.5
H66B C66 H66C 109.5

loop_
_geom_bond_atom_site_label_1
_geom_bond_atom_site_label_2
_geom_bond_distance
Sc1 N2 2.131(3)
Sc1 N1 2.134(3)
Sc1 P1 2.6264(11)
Sc1 P2 2.6679(11)
Sc1 Te1 2.7697(7)
Sc1 Sc2 3.6757(9)
Sc2 N5 2.120(3)
Sc2 N4 2.142(3)
Sc2 P2 2.6305(11)
Sc2 P1 2.6597(10)
Sc2 Te1 2.7723(7)
P1 C51 1.841(3)
P1 P2 2.2734(12)
P2 C59 1.837(3)
N1 C2 1.333(4)
N1 C14 1.443(4)
N2 C4 1.324(4)
N2 C6 1.480(4)
N3 C7 1.457(4)
N3 C8 1.471(5)
N3 C11 1.473(5)
N4 C27 1.338(4)
N4 C39 1.459(4)
N5 C29 1.327(4)
N5 C31 1.469(4)
N6 C32 1.453(4)
N6 C36 1.463(5)
N6 C33 1.472(4)
C1 C2 1.515(5)
C1 H1A 0.9800
C1 H1B 0.9800
C1 H1C 0.9800
C2 C3 1.393(5)
C3 C4 1.406(5)
C3 H3A 0.9500
C4 C5 1.529(5)
C5 H5A 0.9800
C5 H5B 0.9800
C5 H5C 0.9800
C6 C7 1.524(5)
C6 H6A 0.9900
C6 H6B 0.9900
C7 H7A 0.9900
C7 H7B 0.9900
C8 C10 1.535(7)
C8 C9 1.565(7)
C8 H8A 1.0000
C9 H9A 0.9800
C9 H9B 0.9800
C9 H9C 0.9800
C10 H10A 0.9800
C10 H10B 0.9800
C10 H10C 0.9800
C11 C12 1.493(6)
C11 C13 1.527(6)
C11 H11A 1.0000
C12 H12A 0.9800
C12 H12B 0.9800
C12 H12C 0.9800
C13 H13A 0.9800
C13 H13B 0.9800
C13 H13C 0.9800
C14 C19 1.406(5)
C14 C15 1.411(5)
C15 C16 1.381(5)
C15 C23 1.516(5)
C16 C17 1.368(5)
C16 H16A 0.9500
C17 C18 1.378(5)
C17 H17A 0.9500
C18 C19 1.392(5)
C18 H18A 0.9500
C19 C20 1.505(5)
C20 C22 1.518(5)
C20 C21 1.527(5)
C20 H20A 1.0000
C21 H21A 0.9800
C21 H21B 0.9800
C21 H21C 0.9800
C22 H22A 0.9800
C22 H22B 0.9800
C22 H22C 0.9800
C23 C24 1.530(5)
C23 C25 1.535(5)
C23 H23A 1.0000
C24 H24A 0.9800
C24 H24B 0.9800
C24 H24C 0.9800
C25 H25A 0.9800
C25 H25B 0.9800
C25 H25C 0.9800
C26 C27 1.511(4)
C26 H26A 0.9800
C26 H26B 0.9800
C26 H26C 0.9800
C27 C28 1.402(5)
C28 C29 1.396(5)
C28 H28A 0.9500
C29 C30 1.509(4)
C30 H30A 0.9800
C30 H30B 0.9800
C30 H30C 0.9800
C31 C32 1.530(4)
C31 H31A 0.9900
C31 H31B 0.9900
C32 H32A 0.9900
C32 H32B 0.9900
C33 C35 1.509(5)
C33 C34 1.523(5)
C33 H33A 1.0000
C34 H34A 0.9800
C34 H34B 0.9800
C34 H34C 0.9800
C35 H35A 0.9800
C35 H35B 0.9800
C35 H35C 0.9800
C36 C37 1.506(5)
C36 C38 1.545(5)
C36 H36A 1.0000
C37 H37A 0.9800
C37 H37B 0.9800
C37 H37C 0.9800
C38 H38A 0.9800
C38 H38B 0.9800
C38 H38C 0.9800
C39 C44 1.411(5)
C39 C40 1.412(5)
C40 C41 1.390(5)
C40 C48 1.519(5)
C41 C42 1.367(5)
C41 H41A 0.9500
C42 C43 1.379(5)
C42 H42A 0.9500
C43 C44 1.390(5)
C43 H43A 0.9500
C44 C45 1.510(5)
C45 C47 1.525(5)
C45 C46 1.537(5)
C45 H45A 1.0000
C46 H46A 0.9800
C46 H46B 0.9800
C46 H46C 0.9800
C47 H47A 0.9800
C47 H47B 0.9800
C47 H47C 0.9800
C48 C50 1.519(5)
C48 C49 1.526(5)
C48 H48A 1.0000
C49 H49A 0.9800
C49 H49B 0.9800
C49 H49C 0.9800
C50 H50A 0.9800
C50 H50B 0.9800
C50 H50C 0.9800
C51 C56 1.399(5)
C51 C52 1.410(5)
C52 C53 1.398(5)
C52 C58 1.510(5)
C53 C54 1.385(5)
C53 H53A 0.9500
C54 C55 1.367(5)
C54 H54A 0.9500
C55 C56 1.414(5)
C55 H55A 0.9500
C56 C57 1.489(5)
C57 H57A 0.9800
C57 H57B 0.9800
C57 H57C 0.9800
C58 H58A 0.9800
C58 H58B 0.9800
C58 H58C 0.9800
C59 C64 1.403(5)
C59 C60 1.406(5)
C60 C61 1.407(5)
C60 C66 1.503(5)
C61 C62 1.369(5)
C61 H61A 0.9500
C62 C63 1.379(5)
C62 H62A 0.9500
C63 C64 1.397(5)
C63 H63A 0.9500
C64 C65 1.508(5)
C65 H65A 0.9800
C65 H65B 0.9800
C65 H65C 0.9800
C66 H66A 0.9800
C66 H66B 0.9800
C66 H66C 0.9800

loop_
_geom_torsion_atom_site_label_1
_geom_torsion_atom_site_label_2
_geom_torsion_atom_site_label_3
_geom_torsion_atom_site_label_4
_geom_torsion
N2 Sc1 Sc2 N5 -173.27(14)
N1 Sc1 Sc2 N5 15.75(17)
P1 Sc1 Sc2 N5 -48.23(10)
P2 Sc1 Sc2 N5 -121.54(11)
Te1 Sc1 Sc2 N5 94.03(10)
N2 Sc1 Sc2 N4 13.95(16)
N1 Sc1 Sc2 N4 -157.03(17)
P1 Sc1 Sc2 N4 138.98(13)
P2 Sc1 Sc2 N4 65.68(12)
Te1 Sc1 Sc2 N4 -78.75(12)
N2 Sc1 Sc2 P2 -51.73(11)
N1 Sc1 Sc2 P2 137.30(13)
P1 Sc1 Sc2 P2 73.31(4)
Te1 Sc1 Sc2 P2 -144.43(4)
N2 Sc1 Sc2 P1 -125.03(11)
N1 Sc1 Sc2 P1 63.99(13)
P2 Sc1 Sc2 P1 -73.31(4)
Te1 Sc1 Sc2 P1 142.27(4)
N2 Sc1 Sc2 Te1 92.70(10)
N1 Sc1 Sc2 Te1 -78.28(13)
P1 Sc1 Sc2 Te1 -142.27(4)
P2 Sc1 Sc2 Te1 144.43(4)
N2 Sc1 Te1 Sc2 -122.20(8)
N1 Sc1 Te1 Sc2 140.34(8)
P1 Sc1 Te1 Sc2 26.28(3)
P2 Sc1 Te1 Sc2 -24.59(3)
N5 Sc2 Te1 Sc1 -123.42(8)
N4 Sc2 Te1 Sc1 138.27(8)
P2 Sc2 Te1 Sc1 24.96(3)
P1 Sc2 Te1 Sc1 -25.94(3)
N2 Sc1 P1 C51 -51.95(18)
N1 Sc1 P1 C51 56.01(16)
P2 Sc1 P1 C51 -96.33(14)
Te1 Sc1 P1 C51 174.35(13)
Sc2 Sc1 P1 C51 -158.37(14)
N2 Sc1 P1 P2 44.38(13)
N1 Sc1 P1 P2 152.34(9)
Te1 Sc1 P1 P2 -89.33(3)
Sc2 Sc1 P1 P2 -62.04(3)
N2 Sc1 P1 Sc2 106.42(12)
N1 Sc1 P1 Sc2 -145.62(8)
P2 Sc1 P1 Sc2 62.04(3)
Te1 Sc1 P1 Sc2 -27.29(3)
N5 Sc2 P1 C51 -60.62(19)
N4 Sc2 P1 C51 31.4(3)
P2 Sc2 P1 C51 89.05(18)
Te1 Sc2 P1 C51 179.86(18)
Sc1 Sc2 P1 C51 152.59(19)
N5 Sc2 P1 P2 -149.67(8)
N4 Sc2 P1 P2 -57.69(17)
Te1 Sc2 P1 P2 90.81(3)
Sc1 Sc2 P1 P2 63.54(3)
N5 Sc2 P1 Sc1 146.79(8)
N4 Sc2 P1 Sc1 -121.23(17)
P2 Sc2 P1 Sc1 -63.54(3)
Te1 Sc2 P1 Sc1 27.27(3)
C51 P1 P2 C59 -15.04(17)
Sc1 P1 P2 C59 -137.39(12)
Sc2 P1 P2 C59 122.07(12)
C51 P1 P2 Sc2 -137.12(12)
Sc1 P1 P2 Sc2 100.53(3)
C51 P1 P2 Sc1 122.35(12)
Sc2 P1 P2 Sc1 -100.53(3)
N5 Sc2 P2 C59 -46.09(18)
N4 Sc2 P2 C59 59.79(15)
P1 Sc2 P2 C59 -95.06(13)
Te1 Sc2 P2 C59 177.33(13)
Sc1 Sc2 P2 C59 -156.87(14)
N5 Sc2 P2 P1 48.96(12)
N4 Sc2 P2 P1 154.85(8)
Te1 Sc2 P2 P1 -87.62(3)
Sc1 Sc2 P2 P1 -61.82(3)
N5 Sc2 P2 Sc1 110.78(11)
N4 Sc2 P2 Sc1 -143.33(8)
P1 Sc2 P2 Sc1 61.82(3)
Te1 Sc2 P2 Sc1 -25.80(3)
N2 Sc1 P2 C59 -66.0(2)
N1 Sc1 P2 C59 24.9(3)
P1 Sc1 P2 C59 87.18(18)
Te1 Sc1 P2 C59 176.30(18)
Sc2 Sc1 P2 C59 150.47(19)
N2 Sc1 P2 P1 -153.15(8)
N1 Sc1 P2 P1 -62.32(17)
Te1 Sc1 P2 P1 89.11(3)
Sc2 Sc1 P2 P1 63.28(3)
N2 Sc1 P2 Sc2 143.57(8)
N1 Sc1 P2 Sc2 -125.61(16)
P1 Sc1 P2 Sc2 -63.28(3)
Te1 Sc1 P2 Sc2 25.83(3)
N2 Sc1 N1 C2 30.1(3)
P1 Sc1 N1 C2 -112.1(3)
P2 Sc1 N1 C2 -64.2(3)
Te1 Sc1 N1 C2 148.1(2)
Sc2 Sc1 N1 C2 -156.7(2)
N2 Sc1 N1 C14 -141.8(2)
P1 Sc1 N1 C14 76.0(2)
P2 Sc1 N1 C14 123.8(2)
Te1 Sc1 N1 C14 -23.8(2)
Sc2 Sc1 N1 C14 31.4(3)
N1 Sc1 N2 C4 -33.8(3)
P1 Sc1 N2 C4 83.8(3)
P2 Sc1 N2 C4 116.9(3)
Te1 Sc1 N2 C4 -150.9(2)
Sc2 Sc1 N2 C4 151.4(2)
N1 Sc1 N2 C6 152.2(2)
P1 Sc1 N2 C6 -90.2(2)
P2 Sc1 N2 C6 -57.1(2)
Te1 Sc1 N2 C6 35.1(2)
Sc2 Sc1 N2 C6 -22.6(3)
N5 Sc2 N4 C27 32.8(3)
P2 Sc2 N4 C27 -107.3(3)
P1 Sc2 N4 C27 -62.6(3)
Te1 Sc2 N4 C27 152.9(2)
Sc1 Sc2 N4 C27 -152.5(2)
N5 Sc2 N4 C39 -142.0(2)
P2 Sc2 N4 C39 77.9(2)
P1 Sc2 N4 C39 122.6(2)
Te1 Sc2 N4 C39 -21.9(2)
Sc1 Sc2 N4 C39 32.7(3)
N4 Sc2 N5 C29 -37.1(3)
P2 Sc2 N5 C29 78.6(3)
P1 Sc2 N5 C29 114.8(2)
Te1 Sc2 N5 C29 -153.6(2)
Sc1 Sc2 N5 C29 147.3(2)
N4 Sc2 N5 C31 147.2(2)
P2 Sc2 N5 C31 -97.1(2)
P1 Sc2 N5 C31 -60.9(2)
Te1 Sc2 N5 C31 30.7(2)
Sc1 Sc2 N5 C31 -28.4(3)
C14 N1 C2 C3 159.0(3)
Sc1 N1 C2 C3 -12.6(5)
C14 N1 C2 C1 -19.5(5)
Sc1 N1 C2 C1 168.9(2)
N1 C2 C3 C4 -18.3(6)
C1 C2 C3 C4 160.3(4)
C6 N2 C4 C3 -166.4(3)
Sc1 N2 C4 C3 19.9(5)
C6 N2 C4 C5 11.7(5)
Sc1 N2 C4 C5 -162.0(3)
C2 C3 C4 N2 14.4(6)
C2 C3 C4 C5 -163.8(4)
C4 N2 C6 C7 88.6(4)
Sc1 N2 C6 C7 -97.0(3)
C8 N3 C7 C6 147.4(4)
C11 N3 C7 C6 -78.4(4)
N2 C6 C7 N3 179.8(3)
C7 N3 C8 C10 -81.1(5)
C11 N3 C8 C10 144.5(4)
C7 N3 C8 C9 45.9(6)
C11 N3 C8 C9 -88.6(5)
C7 N3 C11 C12 -76.5(5)
C8 N3 C11 C12 57.5(5)
C7 N3 C11 C13 154.3(4)
C8 N3 C11 C13 -71.7(5)
C2 N1 C14 C19 102.6(4)
Sc1 N1 C14 C19 -84.9(3)
C2 N1 C14 C15 -81.9(4)
Sc1 N1 C14 C15 90.6(3)
C19 C14 C15 C16 1.1(5)
N1 C14 C15 C16 -174.4(3)
C19 C14 C15 C23 -178.0(3)
N1 C14 C15 C23 6.5(5)
C14 C15 C16 C17 -1.0(6)
C23 C15 C16 C17 178.1(4)
C15 C16 C17 C18 -0.3(7)
C16 C17 C18 C19 1.5(7)
C17 C18 C19 C14 -1.4(6)
C17 C18 C19 C20 -179.1(4)
C15 C14 C19 C18 0.1(5)
N1 C14 C19 C18 175.4(3)
C15 C14 C19 C20 177.7(3)
N1 C14 C19 C20 -7.0(5)
C18 C19 C20 C22 -50.2(5)
C14 C19 C20 C22 132.3(4)
C18 C19 C20 C21 73.6(5)
C14 C19 C20 C21 -104.0(4)
C16 C15 C23 C24 -68.3(5)
C14 C15 C23 C24 110.8(4)
C16 C15 C23 C25 54.8(5)
C14 C15 C23 C25 -126.2(4)
C39 N4 C27 C28 161.7(3)
Sc2 N4 C27 C28 -13.2(5)
C39 N4 C27 C26 -15.6(5)
Sc2 N4 C27 C26 169.5(2)
N4 C27 C28 C29 -20.5(6)
C26 C27 C28 C29 156.9(3)
C31 N5 C29 C28 -163.0(3)
Sc2 N5 C29 C28 21.5(4)
C31 N5 C29 C30 14.3(5)
Sc2 N5 C29 C30 -161.2(2)
C27 C28 C29 N5 16.2(5)
C27 C28 C29 C30 -161.3(3)
C29 N5 C31 C32 86.1(4)
Sc2 N5 C31 C32 -98.0(3)
C36 N6 C32 C31 140.4(3)
C33 N6 C32 C31 -82.1(4)
N5 C31 C32 N6 176.2(3)
C32 N6 C33 C35 150.6(3)
C36 N6 C33 C35 -73.0(4)
C32 N6 C33 C34 -81.1(4)
C36 N6 C33 C34 55.2(4)
C32 N6 C36 C37 -79.3(4)
C33 N6 C36 C37 145.1(3)
C32 N6 C36 C38 46.4(4)
C33 N6 C36 C38 -89.2(4)
C27 N4 C39 C44 96.3(4)
Sc2 N4 C39 C44 -88.6(3)
C27 N4 C39 C40 -85.2(4)
Sc2 N4 C39 C40 89.9(3)
C44 C39 C40 C41 -0.6(5)
N4 C39 C40 C41 -179.1(3)
C44 C39 C40 C48 180.0(3)
N4 C39 C40 C48 1.5(5)
C39 C40 C41 C42 -0.6(5)
C48 C40 C41 C42 178.7(3)
C40 C41 C42 C43 1.1(6)
C41 C42 C43 C44 -0.3(6)
C42 C43 C44 C39 -0.9(5)
C42 C43 C44 C45 -179.4(3)
C40 C39 C44 C43 1.4(5)
N4 C39 C44 C43 179.8(3)
C40 C39 C44 C45 179.8(3)
N4 C39 C44 C45 -1.8(5)
C43 C44 C45 C47 -57.2(4)
C39 C44 C45 C47 124.5(4)
C43 C44 C45 C46 65.5(4)
C39 C44 C45 C46 -112.8(4)
C41 C40 C48 C50 -63.0(4)
C39 C40 C48 C50 116.3(4)
C41 C40 C48 C49 60.0(4)
C39 C40 C48 C49 -120.7(4)
P2 P1 C51 C56 -59.4(3)
Sc1 P1 C51 C56 13.8(3)
Sc2 P1 C51 C56 -131.3(2)
P2 P1 C51 C52 124.3(2)
Sc1 P1 C51 C52 -162.5(2)
Sc2 P1 C51 C52 52.4(3)
C56 C51 C52 C53 3.8(5)
P1 C51 C52 C53 -179.8(3)
C56 C51 C52 C58 -174.0(3)
P1 C51 C52 C58 2.3(4)
C51 C52 C53 C54 -0.7(5)
C58 C52 C53 C54 177.3(3)
C52 C53 C54 C55 -2.2(6)
C53 C54 C55 C56 1.9(6)
C52 C51 C56 C55 -4.1(5)
P1 C51 C56 C55 179.7(3)
C52 C51 C56 C57 172.4(3)
P1 C51 C56 C57 -3.9(5)
C54 C55 C56 C51 1.2(5)
C54 C55 C56 C57 -175.4(4)
P1 P2 C59 C64 120.1(3)
Sc2 P2 C59 C64 -167.8(2)
Sc1 P2 C59 C64 49.8(3)
P1 P2 C59 C60 -60.9(3)
Sc2 P2 C59 C60 11.2(3)
Sc1 P2 C59 C60 -131.2(2)
C64 C59 C60 C61 -4.6(5)
P2 C59 C60 C61 176.4(2)
C64 C59 C60 C66 172.9(3)
P2 C59 C60 C66 -6.2(4)
C59 C60 C61 C62 1.5(5)
C66 C60 C61 C62 -176.1(3)
C60 C61 C62 C63 1.6(6)
C61 C62 C63 C64 -1.5(6)
C62 C63 C64 C59 -1.6(5)
C62 C63 C64 C65 177.4(3)
C60 C59 C64 C63 4.7(5)
P2 C59 C64 C63 -176.3(3)
C60 C59 C64 C65 -174.3(3)
P2 C59 C64 C65 4.7(5)

loop_
_platon_squeeze_void_nr
_platon_squeeze_void_average_x
_platon_squeeze_void_average_y
_platon_squeeze_void_average_z
_platon_squeeze_void_volume
_platon_squeeze_void_count_electrons
_platon_squeeze_void_content
1 0.500 0.108 0.319 2309 440 ' '
2 0.975 0.187 0.969 7 1 ' '
3 0.975 0.312 0.469 7 1 ' '
4 0.025 0.687 0.531 7 1 ' '
5 0.025 0.812 0.031 7 0 ' '
